data_7204891
loop_
_publ_author_name
'Perruchas, Sandrine'
'Boubekeur, Kamal'
'Auban-Senzier, Pascale'

_publ_section_title
;
 Radical cation salts of TTF derivatives incorporating the
 maleonitriledithiolate copper cluster anion [Cu8(i-mnt)6]4?
;
_journal_issue 24
_journal_name_full 'Journal of Materials Chemistry'
_journal_page_first 3509
_journal_paper_doi 10.1039/b411014e
_journal_volume 14
_journal_year 2004
_chemical_formula_moiety 'C24 Cu8 N12 S12, 6(C8 H6 S6)'
_chemical_formula_sum 'C72 H36 Cu8 N12 S48'
_chemical_formula_weight 3116.33
_chemical_name_common (EDT-TTF)6[Cu8(i-mnt)6]
_chemical_name_systematic
;
hexakis-ethylenedithiotetrathiafulvalenium-hexa-iso-maleonitrile-
octa-cuprate(I)
;
_space_group_IT_number 2
_symmetry_cell_setting triclinic
_symmetry_space_group_name_Hall '-P 1'
_symmetry_space_group_name_H-M 'P -1'
_atom_sites_solution_hydrogens geom
_atom_sites_solution_primary direct
_atom_sites_solution_secondary difmap
_audit_creation_method SHELXL-97
_cell_angle_alpha 76.930(16)
_cell_angle_beta 77.497(14)
_cell_angle_gamma 72.449(15)
_cell_formula_units_Z 1
_cell_length_a 11.8708(14)
_cell_length_b 14.590(2)
_cell_length_c 16.714(2)
_cell_measurement_reflns_used 8000
_cell_measurement_temperature 293(2)
_cell_measurement_theta_max 25.8
_cell_measurement_theta_min 2.05
_cell_volume 2654.0(6)
_computing_cell_refinement 'SELECT, CELL  [STOE-IPDS]'
_computing_data_collection 'EXPOSE [STOE-IPDS]'
_computing_data_reduction 'INTEGRATE [STOE-IPDS]'
_computing_molecular_graphics 'DIAMOND (Brandenburg, 1999)'
_computing_publication_material 'SHELXL-97 (Sheldrick, 1997)'
_computing_structure_refinement 'SHELXL-97 (Sheldrick, 1997)'
_computing_structure_solution 'SHELXS-97 (Sheldrick, 1990)'
_diffrn_ambient_temperature 293(2)
_diffrn_detector_area_resol_mean 6.66
_diffrn_measured_fraction_theta_full 0.932
_diffrn_measured_fraction_theta_max 0.932
_diffrn_measurement_device_type 'stoe IPDS'
_diffrn_measurement_method 'oscillation phi. incr. = 1.4'
_diffrn_radiation_monochromator graphite
_diffrn_radiation_source 'fine-focus sealed tube'
_diffrn_radiation_type MoK\a
_diffrn_radiation_wavelength 0.71073
_diffrn_reflns_av_R_equivalents 0.1284
_diffrn_reflns_av_sigmaI/netI 0.1268
_diffrn_reflns_limit_h_max 14
_diffrn_reflns_limit_h_min -14
_diffrn_reflns_limit_k_max 17
_diffrn_reflns_limit_k_min -17
_diffrn_reflns_limit_l_max 20
_diffrn_reflns_limit_l_min 0
_diffrn_reflns_number 26921
_diffrn_reflns_theta_full 25.83
_diffrn_reflns_theta_max 25.83
_diffrn_reflns_theta_min 2.02
_exptl_absorpt_coefficient_mu 2.564
_exptl_absorpt_correction_T_max 0.860
_exptl_absorpt_correction_T_min 0.4845
_exptl_absorpt_correction_type empirical
_exptl_absorpt_process_details X-PREP
_exptl_crystal_colour black
_exptl_crystal_density_diffrn 1.950
_exptl_crystal_density_meas ?
_exptl_crystal_density_method .
_exptl_crystal_description prism
_exptl_crystal_F_000 1552
_exptl_crystal_size_max 0.35
_exptl_crystal_size_mid 0.20
_exptl_crystal_size_min 0.15
_refine_diff_density_max 1.026
_refine_diff_density_min -1.743
_refine_diff_density_rms 0.174
_refine_ls_extinction_method none
_refine_ls_goodness_of_fit_ref 1.050
_refine_ls_hydrogen_treatment constr
_refine_ls_matrix_type full
_refine_ls_number_parameters 628
_refine_ls_number_reflns 9559
_refine_ls_number_restraints 0
_refine_ls_restrained_S_all 1.050
_refine_ls_R_factor_all 0.1509
_refine_ls_R_factor_gt 0.0713
_refine_ls_shift/su_max 0.000
_refine_ls_shift/su_mean 0.000
_refine_ls_structure_factor_coef Fsqd
_refine_ls_weighting_details
; calc
 [0.00000+1.00000exp(2.00(sin\q/\l)^2^)]/
   [\s^2^(Fo^2^)+0.0000+0.0000*P+(0.1209P)^2^+0.0000sin\q/\l]
 where P = 0.33333Fo^2^ + 0.66667Fc^2^
;
_refine_ls_weighting_scheme calc
_refine_ls_wR_factor_gt 0.1703
_refine_ls_wR_factor_ref 0.2154
_reflns_number_gt 4343
_reflns_number_total 9559
_reflns_threshold_expression >2sigma(I)
_cod_data_source_file b411014e.txt
_cod_data_source_block 3
_cod_original_cell_volume 2654.1(6)
_cod_original_sg_symbol_H-M P-1
_cod_database_code 7204891

loop_
_symmetry_equiv_pos_as_xyz
'x, y, z'
'-x, -y, -z'

loop_
_atom_site_label
_atom_site_type_symbol
_atom_site_fract_x
_atom_site_fract_y
_atom_site_fract_z
_atom_site_U_iso_or_equiv
_atom_site_adp_type
_atom_site_occupancy
_atom_site_symmetry_multiplicity
_atom_site_calc_flag
_atom_site_refinement_flags
_atom_site_disorder_assembly
_atom_site_disorder_group
Cu1 Cu 0.95903(13) 0.12267(10) 0.08338(7) 0.0423(4) Uani 1 1 d . . .
Cu2 Cu 1.15930(13) -0.04053(10) 0.08116(7) 0.0418(4) Uani 1 1 d . . .
Cu3 Cu 0.80645(14) 0.00745(11) 0.09780(7) 0.0448(4) Uani 1 1 d . . .
Cu4 Cu 1.00478(13) -0.16036(11) 0.09681(7) 0.0449(4) Uani 1 1 d . . .
S1 S 1.0491(3) 0.0296(2) 0.18986(13) 0.0406(7) Uani 1 1 d . . .
S2 S 0.8805(3) -0.1006(2) 0.20697(13) 0.0406(7) Uani 1 1 d . . .
C1 C 0.9586(10) -0.0446(8) 0.2490(5) 0.038(3) Uani 1 1 d . . .
C2 C 0.9489(11) -0.0573(9) 0.3354(5) 0.044(3) Uani 1 1 d . . .
C3 C 1.0065(11) -0.0111(10) 0.3731(6) 0.045(3) Uani 1 1 d . . .
C4 C 0.8839(12) -0.1230(10) 0.3887(6) 0.051(3) Uani 1 1 d . . .
N1 N 0.8320(11) -0.1741(9) 0.4333(6) 0.065(3) Uani 1 1 d . . .
N2 N 1.0486(12) 0.0285(10) 0.4059(6) 0.075(4) Uani 1 1 d . . .
S4 S 0.7236(3) -0.0436(2) 0.01210(13) 0.0377(6) Uani 1 1 d . . .
S3 S 0.9430(3) -0.2225(2) 0.00768(14) 0.0399(7) Uani 1 1 d . . .
C5 C 0.7881(10) -0.1696(8) 0.0189(5) 0.033(2) Uani 1 1 d . . .
C6 C 0.7121(11) -0.2293(8) 0.0332(6) 0.040(3) Uani 1 1 d . . .
C7 C 0.5872(13) -0.1914(10) 0.0462(6) 0.049(3) Uani 1 1 d . . .
C8 C 0.7605(12) -0.3330(10) 0.0345(7) 0.051(3) Uani 1 1 d . . .
N3 N 0.4864(13) -0.1610(9) 0.0583(6) 0.068(3) Uani 1 1 d . . .
N4 N 0.7922(13) -0.4157(9) 0.0347(7) 0.073(4) Uani 1 1 d . . .
S5 S 0.7584(3) 0.1706(2) 0.09415(14) 0.0400(7) Uani 1 1 d . . .
S6 S 0.7979(3) 0.2054(2) -0.09750(13) 0.0395(7) Uani 1 1 d . . .
C9 C 0.7167(10) 0.2372(8) -0.0014(5) 0.038(3) Uani 1 1 d . . .
C10 C 0.6165(11) 0.3117(8) -0.0014(6) 0.039(3) Uani 1 1 d . . .
C12 C 0.5387(12) 0.3325(9) 0.0736(7) 0.052(3) Uani 1 1 d . . .
C11 C 0.5797(11) 0.3688(8) -0.0777(7) 0.045(3) Uani 1 1 d . . .
N5 N 0.4699(12) 0.3464(9) 0.1319(7) 0.072(4) Uani 1 1 d . . .
N6 N 0.5492(13) 0.4173(9) -0.1368(7) 0.076(4) Uani 1 1 d . . .
S1A S 1.2603(3) 0.1196(3) 0.28072(17) 0.0588(9) Uani 1 1 d . . .
S2A S 1.5526(3) -0.0129(3) 0.20582(15) 0.0576(9) Uani 1 1 d . . .
S3A S 1.3159(3) 0.0081(2) 0.44238(14) 0.0453(7) Uani 1 1 d . . .
S4A S 1.5593(3) -0.0976(2) 0.38118(14) 0.0446(7) Uani 1 1 d . . .
S5A S 1.3447(3) -0.1055(2) 0.62777(15) 0.0478(8) Uani 1 1 d . . .
S6A S 1.5875(3) -0.2140(2) 0.56842(15) 0.0477(8) Uani 1 1 d . . .
C1A C 1.3479(16) 0.1356(11) 0.1790(7) 0.074(5) Uani 1 1 d . . .
H1A1 H 1.2938 0.1675 0.1390 0.089 Uiso 1 1 calc R . .
H1A2 H 1.3961 0.1792 0.1780 0.089 Uiso 1 1 calc R . .
C2A C 1.4290(16) 0.0441(12) 0.1514(7) 0.074(5) Uani 1 1 d . . .
H2A1 H 1.4596 0.0591 0.0926 0.089 Uiso 1 1 calc R . .
H2A2 H 1.3823 -0.0021 0.1578 0.089 Uiso 1 1 calc R . .
C3A C 1.3654(11) 0.0334(9) 0.3359(6) 0.045(3) Uani 1 1 d . . .
C4A C 1.4769(11) -0.0164(8) 0.3080(6) 0.044(3) Uani 1 1 d . . .
C5A C 1.4448(10) -0.0753(8) 0.4642(5) 0.040(3) Uani 1 1 d . . .
C6A C 1.4607(11) -0.1272(8) 0.5444(6) 0.040(3) Uani 1 1 d . . .
C7A C 1.4244(12) -0.1924(10) 0.6989(6) 0.058(4) Uani 1 1 d . . .
H7A H 1.3908 -0.2034 0.7547 0.069 Uiso 1 1 calc R . .
C8A C 1.5322(13) -0.2422(10) 0.6727(6) 0.056(4) Uani 1 1 d . . .
H8A H 1.5773 -0.2907 0.7086 0.067 Uiso 1 1 calc R . .
S1B S 1.1758(3) 0.3826(2) 0.23618(18) 0.0596(9) Uani 1 1 d . . .
S2B S 0.9576(4) 0.6083(3) 0.19941(19) 0.0660(10) Uani 1 1 d . . .
S4B S 0.8638(3) 0.5562(3) 0.37591(19) 0.0593(9) Uani 1 1 d . . .
S3B S 1.0426(3) 0.3696(2) 0.40700(16) 0.0508(8) Uani 1 1 d . . .
S5B S 0.9135(3) 0.3424(3) 0.60269(18) 0.0562(9) Uani 1 1 d . . .
S6B S 0.7308(3) 0.5243(3) 0.56378(19) 0.0596(9) Uani 1 1 d . . .
C1B C 1.1825(13) 0.4862(11) 0.1545(7) 0.064(4) Uani 1 1 d . . .
H1B1 H 1.2113 0.5312 0.1744 0.076 Uiso 1 1 calc R . .
H1B2 H 1.2406 0.4639 0.1077 0.076 Uiso 1 1 calc R . .
C2B C 1.0672(15) 0.5402(10) 0.1245(7) 0.068(4) Uani 1 1 d . . .
H2B1 H 1.0332 0.4941 0.1110 0.081 Uiso 1 1 calc R . .
H2B2 H 1.0831 0.5853 0.0738 0.081 Uiso 1 1 calc R . .
C4B C 0.9719(12) 0.5211(9) 0.2907(6) 0.050(3) Uani 1 1 d . . .
C3B C 1.0540(11) 0.4361(9) 0.3060(6) 0.046(3) Uani 1 1 d . . .
C5B C 0.9162(11) 0.4548(8) 0.4457(7) 0.044(3) Uani 1 1 d . . .
C6B C 0.8609(11) 0.4404(9) 0.5281(7) 0.049(3) Uani 1 1 d . . .
C8B C 0.7184(14) 0.4605(11) 0.6639(7) 0.063(4) Uani 1 1 d . . .
H8B H 0.6541 0.4825 0.7041 0.075 Uiso 1 1 calc R . .
C7B C 0.8031(14) 0.3788(11) 0.6824(8) 0.060(4) Uani 1 1 d . . .
H7B H 0.8023 0.3433 0.7362 0.071 Uiso 1 1 calc R . .
S3C S 0.5970(4) 0.3916(3) 0.4498(2) 0.0658(10) Uani 1 1 d . . .
S6C S 0.7156(4) 0.1751(3) 0.6626(2) 0.0637(9) Uani 1 1 d . . .
S2C S 0.9035(4) 0.2535(3) 0.2817(2) 0.0796(12) Uani 1 1 d . . .
S4C S 0.8089(4) 0.2243(3) 0.4650(4) 0.0901(14) Uani 1 1 d . . .
S5C S 0.4887(5) 0.3458(3) 0.6334(2) 0.0905(15) Uani 1 1 d . . .
S1C S 0.6641(6) 0.4469(4) 0.2652(2) 0.111(2) Uani 1 1 d . . .
C3C C 0.696(2) 0.3746(17) 0.3505(12) 0.055(6) Uiso 0.65(2) 1 d P . .
C4C C 0.795(2) 0.2995(17) 0.3537(12) 0.042(5) Uiso 0.65(2) 1 d P . .
C5C C 0.6797(17) 0.2952(12) 0.5044(10) 0.040(5) Uiso 0.65(2) 1 d P . .
C6C C 0.644(2) 0.2730(17) 0.5856(10) 0.034(5) Uiso 0.65(2) 1 d P . .
C3C' C 0.586(3) 0.313(2) 0.5677(17) 0.030(8) Uiso 0.35(2) 1 d P . .
C6C' C 0.725(3) 0.309(2) 0.4222(16) 0.031(8) Uiso 0.35(2) 1 d P . .
C5C' C 0.762(5) 0.337(3) 0.342(2) 0.042(9) Uiso 0.35(2) 1 d P . .
C4C' C 0.679(4) 0.237(3) 0.582(2) 0.050(12) Uiso 0.35(2) 1 d P . .
C1C C 0.758(3) 0.3899(15) 0.1817(10) 0.128(10) Uani 1 1 d . . .
C7C C 0.509(2) 0.2806(13) 0.7317(8) 0.105(8) Uani 1 1 d . . .
C2C C 0.8756(19) 0.3479(18) 0.1909(8) 0.093(6) Uani 1 1 d . . .
C8C C 0.6113(18) 0.2179(15) 0.7447(8) 0.082(5) Uani 1 1 d . . .

loop_
_atom_site_aniso_label
_atom_site_aniso_U_11
_atom_site_aniso_U_22
_atom_site_aniso_U_33
_atom_site_aniso_U_23
_atom_site_aniso_U_13
_atom_site_aniso_U_12
Cu1 0.0375(9) 0.0544(9) 0.0275(6) 0.0076(5) 0.0006(5) -0.0160(7)
Cu2 0.0425(9) 0.0500(8) 0.0247(6) 0.0039(5) 0.0066(5) -0.0164(7)
Cu3 0.0490(10) 0.0509(9) 0.0303(6) 0.0050(6) -0.0055(6) -0.0165(8)
Cu4 0.0384(10) 0.0620(9) 0.0297(6) -0.0020(6) 0.0021(5) -0.0161(8)
S1 0.0410(19) 0.0555(17) 0.0192(10) 0.0047(10) 0.0007(10) -0.0161(14)
S2 0.0410(18) 0.0548(17) 0.0206(10) 0.0040(10) 0.0026(10) -0.0177(15)
C1 0.037(7) 0.044(6) 0.020(4) 0.006(4) 0.006(4) -0.007(5)
C2 0.045(8) 0.065(8) 0.012(4) 0.009(4) 0.002(4) -0.015(6)
C3 0.037(8) 0.074(8) 0.012(4) -0.003(5) -0.002(4) -0.005(6)
C4 0.045(8) 0.071(8) 0.020(5) 0.009(5) -0.001(5) -0.005(7)
N1 0.057(8) 0.080(8) 0.036(5) 0.008(5) 0.017(5) -0.017(7)
N2 0.089(10) 0.108(10) 0.022(5) 0.001(5) 0.003(5) -0.035(9)
S4 0.0346(17) 0.0515(17) 0.0230(10) 0.0029(10) 0.0027(10) -0.0176(14)
S3 0.0382(18) 0.0485(16) 0.0282(11) 0.0036(11) 0.0013(10) -0.0165(14)
C5 0.036(7) 0.049(6) 0.016(4) 0.005(4) -0.001(4) -0.023(5)
C6 0.046(8) 0.049(7) 0.029(5) 0.004(4) 0.001(4) -0.031(6)
C7 0.044(9) 0.070(9) 0.033(5) -0.001(5) 0.008(5) -0.030(7)
C8 0.054(9) 0.052(9) 0.043(6) 0.006(5) -0.001(5) -0.023(7)
N3 0.066(10) 0.072(8) 0.053(6) 0.007(5) 0.011(6) -0.030(7)
N4 0.086(11) 0.056(8) 0.070(7) 0.008(6) -0.005(6) -0.029(7)
S5 0.0360(18) 0.0512(17) 0.0224(10) 0.0040(10) 0.0040(10) -0.0099(14)
S6 0.0370(18) 0.0522(17) 0.0208(10) 0.0065(10) -0.0004(10) -0.0117(14)
C9 0.037(7) 0.051(7) 0.024(4) 0.010(4) 0.000(4) -0.024(6)
C10 0.038(8) 0.040(6) 0.031(5) 0.001(4) 0.001(4) -0.009(6)
C12 0.041(8) 0.052(7) 0.038(6) 0.001(5) 0.008(5) 0.006(6)
C11 0.038(8) 0.040(6) 0.042(6) 0.005(5) 0.001(5) 0.000(6)
N5 0.065(9) 0.065(8) 0.052(6) 0.006(5) 0.017(6) 0.003(6)
N6 0.102(12) 0.057(7) 0.054(6) 0.016(6) -0.029(7) -0.007(7)
S1A 0.049(2) 0.073(2) 0.0392(14) 0.0192(14) -0.0100(13) -0.0124(18)
S2A 0.056(2) 0.087(2) 0.0229(12) 0.0071(13) 0.0037(12) -0.0288(19)
S3A 0.0403(19) 0.0626(19) 0.0228(11) 0.0037(11) 0.0008(10) -0.0110(15)
S4A 0.0410(19) 0.0597(18) 0.0236(11) 0.0037(11) 0.0001(11) -0.0112(15)
S5A 0.038(2) 0.066(2) 0.0295(12) 0.0026(12) 0.0031(11) -0.0142(16)
S6A 0.050(2) 0.0534(18) 0.0273(12) 0.0060(11) -0.0017(11) -0.0076(15)
C1A 0.098(13) 0.067(9) 0.036(6) 0.022(6) -0.003(7) -0.017(9)
C2A 0.100(13) 0.094(12) 0.029(6) 0.003(6) -0.020(7) -0.028(10)
C3A 0.048(8) 0.063(8) 0.024(5) 0.009(5) -0.004(5) -0.028(7)
C4A 0.047(8) 0.049(7) 0.025(5) 0.012(4) -0.002(5) -0.014(6)
C5A 0.041(7) 0.057(7) 0.018(4) 0.008(4) -0.007(4) -0.016(6)
C6A 0.046(8) 0.048(7) 0.025(4) -0.002(4) -0.003(4) -0.017(6)
C7A 0.047(9) 0.085(10) 0.029(5) 0.011(6) 0.005(5) -0.022(8)
C8A 0.061(10) 0.066(8) 0.025(5) 0.023(5) -0.006(5) -0.017(7)
S1B 0.060(3) 0.0536(19) 0.0411(15) 0.0078(13) 0.0045(14) -0.0003(17)
S2B 0.071(3) 0.055(2) 0.0452(16) 0.0115(14) 0.0009(15) -0.0002(18)
S4B 0.053(2) 0.057(2) 0.0473(16) 0.0062(14) 0.0070(14) -0.0071(17)
S3B 0.050(2) 0.0530(18) 0.0376(14) 0.0063(12) 0.0000(12) -0.0109(16)
S5B 0.060(2) 0.058(2) 0.0449(15) 0.0033(14) -0.0027(14) -0.0207(18)
S6B 0.054(2) 0.063(2) 0.0480(16) -0.0025(15) 0.0065(14) -0.0118(18)
C1B 0.062(10) 0.071(9) 0.039(6) 0.007(6) 0.006(6) -0.012(8)
C2B 0.085(12) 0.059(8) 0.038(6) 0.013(6) -0.003(6) -0.007(8)
C4B 0.056(9) 0.052(7) 0.034(5) 0.005(5) 0.002(5) -0.017(7)
C3B 0.037(8) 0.047(7) 0.040(5) 0.000(5) 0.007(5) -0.006(6)
C5B 0.032(8) 0.039(6) 0.048(6) 0.001(5) 0.002(5) -0.001(5)
C6B 0.038(8) 0.050(7) 0.048(6) 0.001(5) 0.005(5) -0.012(6)
C8B 0.062(11) 0.084(11) 0.036(6) -0.006(6) 0.014(6) -0.031(9)
C7B 0.068(11) 0.064(9) 0.049(7) -0.007(6) 0.003(6) -0.032(8)
S3C 0.054(3) 0.062(2) 0.0629(19) -0.0015(16) -0.0058(16) 0.0015(18)
S6C 0.071(3) 0.057(2) 0.0602(18) -0.0042(16) -0.0168(17) -0.0124(19)
S2C 0.075(3) 0.071(3) 0.073(2) -0.0083(19) 0.020(2) -0.015(2)
S4C 0.055(3) 0.053(2) 0.161(5) -0.016(3) -0.030(3) -0.006(2)
S5C 0.130(4) 0.092(3) 0.0400(17) -0.0022(18) 0.017(2) -0.044(3)
S1C 0.190(6) 0.104(4) 0.0385(18) -0.009(2) 0.017(2) -0.068(4)
C1C 0.24(3) 0.083(13) 0.042(8) -0.025(8) 0.011(13) -0.029(17)
C7C 0.17(2) 0.077(11) 0.027(6) 0.003(7) 0.032(9) -0.019(13)
C2C 0.097(14) 0.161(19) 0.026(6) -0.010(8) 0.026(7) -0.074(15)
C8C 0.084(14) 0.119(15) 0.035(7) 0.009(8) 0.002(7) -0.037(12)

loop_
_atom_type_symbol
_atom_type_description
_atom_type_scat_dispersion_real
_atom_type_scat_dispersion_imag
_atom_type_scat_source
C C 0.0033 0.0016 'International Tables Vol C Tables 4.2.6.8 and 6.1.1.4'
H H 0.0000 0.0000 'International Tables Vol C Tables 4.2.6.8 and 6.1.1.4'
N N 0.0061 0.0033 'International Tables Vol C Tables 4.2.6.8 and 6.1.1.4'
S S 0.1246 0.1234 'International Tables Vol C Tables 4.2.6.8 and 6.1.1.4'
Cu Cu 0.3201 1.2651 'International Tables Vol C Tables 4.2.6.8 and 6.1.1.4'

loop_
_geom_angle_atom_site_label_1
_geom_angle_atom_site_label_2
_geom_angle_atom_site_label_3
_geom_angle
_geom_angle_site_symmetry_1
_geom_angle_site_symmetry_3
_geom_angle_publ_flag
S1 Cu1 S3 117.23(12) . 2_755 ?
S1 Cu1 S5 121.43(10) . . ?
S3 Cu1 S5 115.53(12) 2_755 . ?
S1 Cu1 Cu3 93.89(9) . . ?
S3 Cu1 Cu3 143.58(9) 2_755 . ?
S5 Cu1 Cu3 52.50(9) . . ?
S1 Cu1 Cu2 51.39(8) . . ?
S3 Cu1 Cu2 93.85(10) 2_755 . ?
S5 Cu1 Cu2 143.91(10) . . ?
Cu3 Cu1 Cu2 91.43(6) . . ?
S1 Cu1 Cu4 140.89(10) . 2_755 ?
S3 Cu1 Cu4 49.96(8) 2_755 2_755 ?
S5 Cu1 Cu4 93.25(8) . 2_755 ?
Cu3 Cu1 Cu4 94.07(6) . 2_755 ?
Cu2 Cu1 Cu4 90.19(6) . 2_755 ?
S1 Cu2 S4 117.14(12) . 2_755 ?
S1 Cu2 S6 117.13(10) . 2_755 ?
S4 Cu2 S6 121.28(12) 2_755 2_755 ?
S1 Cu2 Cu1 51.01(8) . . ?
S4 Cu2 Cu1 93.04(9) 2_755 . ?
S6 Cu2 Cu1 139.43(10) 2_755 . ?
S1 Cu2 Cu4 92.21(9) . . ?
S4 Cu2 Cu4 143.40(9) 2_755 . ?
S6 Cu2 Cu4 50.56(9) 2_755 . ?
Cu1 Cu2 Cu4 89.13(6) . . ?
S1 Cu2 Cu3 140.87(10) . 2_755 ?
S4 Cu2 Cu3 50.46(8) 2_755 2_755 ?
S6 Cu2 Cu3 95.63(8) 2_755 2_755 ?
Cu1 Cu2 Cu3 90.33(6) . 2_755 ?
Cu4 Cu2 Cu3 93.03(6) . 2_755 ?
S4 Cu3 S5 116.38(12) . . ?
S4 Cu3 S2 119.07(12) . . ?
S5 Cu3 S2 121.68(11) . . ?
S4 Cu3 Cu1 137.57(8) . . ?
S5 Cu3 Cu1 52.03(9) . . ?
S2 Cu3 Cu1 94.26(9) . . ?
S4 Cu3 Cu4 91.79(10) . . ?
S5 Cu3 Cu4 141.96(10) . . ?
S2 Cu3 Cu4 51.00(8) . . ?
Cu1 Cu3 Cu4 89.96(6) . . ?
S4 Cu3 Cu2 50.36(7) . 2_755 ?
S5 Cu3 Cu2 89.51(8) . 2_755 ?
S2 Cu3 Cu2 140.94(10) . 2_755 ?
Cu1 Cu3 Cu2 87.25(5) . 2_755 ?
Cu4 Cu3 Cu2 90.03(6) . 2_755 ?
S6 Cu4 S3 115.57(12) 2_755 . ?
S6 Cu4 S2 118.90(11) 2_755 . ?
S3 Cu4 S2 122.47(12) . . ?
S6 Cu4 Cu2 51.60(9) 2_755 . ?
S3 Cu4 Cu2 135.14(8) . . ?
S2 Cu4 Cu2 94.20(9) . . ?
S6 Cu4 Cu3 140.83(10) 2_755 . ?
S3 Cu4 Cu3 94.38(10) . . ?
S2 Cu4 Cu3 51.31(8) . . ?
Cu2 Cu4 Cu3 89.48(6) . . ?
S6 Cu4 Cu1 91.45(8) 2_755 2_755 ?
S3 Cu4 Cu1 49.82(7) . 2_755 ?
S2 Cu4 Cu1 140.71(10) . 2_755 ?
Cu2 Cu4 Cu1 85.63(5) . 2_755 ?
Cu3 Cu4 Cu1 89.43(6) . 2_755 ?
C1 S1 Cu1 108.6(4) . . ?
C1 S1 Cu2 108.8(4) . . ?
Cu1 S1 Cu2 77.60(9) . . ?
C1 S2 Cu4 106.9(3) . . ?
C1 S2 Cu3 107.3(3) . . ?
Cu4 S2 Cu3 77.69(9) . . ?
C2 C1 S2 119.2(8) . . ?
C2 C1 S1 116.6(9) . . ?
S2 C1 S1 124.2(5) . . ?
C1 C2 C3 121.8(10) . . ?
C1 C2 C4 120.3(11) . . ?
C3 C2 C4 117.8(8) . . ?
N2 C3 C2 176.9(13) . . ?
N1 C4 C2 177.9(13) . . ?
C5 S4 Cu2 110.8(3) . 2_755 ?
C5 S4 Cu3 106.8(3) . . ?
Cu2 S4 Cu3 79.18(10) 2_755 . ?
C5 S3 Cu1 110.6(3) . 2_755 ?
C5 S3 Cu4 104.2(3) . . ?
Cu1 S3 Cu4 80.22(11) 2_755 . ?
C6 C5 S3 119.0(9) . . ?
C6 C5 S4 117.8(9) . . ?
S3 C5 S4 123.1(6) . . ?
C5 C6 C7 121.5(11) . . ?
C5 C6 C8 120.2(12) . . ?
C7 C6 C8 118.4(10) . . ?
N3 C7 C6 178.7(12) . . ?
N4 C8 C6 175.8(15) . . ?
C9 S5 Cu1 110.1(4) . . ?
C9 S5 Cu3 112.2(4) . . ?
Cu1 S5 Cu3 75.46(11) . . ?
C9 S6 Cu4 111.6(4) . 2_755 ?
C9 S6 Cu2 106.3(4) . 2_755 ?
Cu4 S6 Cu2 77.84(11) 2_755 2_755 ?
C10 C9 S5 119.1(8) . . ?
C10 C9 S6 118.9(7) . . ?
S5 C9 S6 121.9(7) . . ?
C9 C10 C12 121.6(10) . . ?
C9 C10 C11 121.1(9) . . ?
C12 C10 C11 117.2(11) . . ?
N5 C12 C10 174.5(16) . . ?
N6 C11 C10 177.2(13) . . ?
C3A S1A C1A 100.9(6) . . ?
C4A S2A C2A 99.5(6) . . ?
C5A S3A C3A 95.2(5) . . ?
C5A S4A C4A 94.1(5) . . ?
C7A S5A C6A 93.5(6) . . ?
C6A S6A C8A 95.3(6) . . ?
C2A C1A S1A 115.4(9) . . ?
C2A C1A N5 116.5(10) . 1_655 ?
S1A C1A N5 114.3(7) . 1_655 ?
C2A C1A H1A1 108.4 . . ?
S1A C1A H1A1 108.4 . . ?
N5 C1A H1A1 90.2 1_655 . ?
C2A C1A H1A2 108.4 . . ?
S1A C1A H1A2 108.4 . . ?
N5 C1A H1A2 17.3 1_655 . ?
H1A1 C1A H1A2 107.5 . . ?
C1A C2A S2A 115.0(10) . . ?
C1A C2A N3 94.8(8) . 2_755 ?
S2A C2A N3 113.3(7) . 2_755 ?
C1A C2A H2A1 108.5 . . ?
S2A C2A H2A1 108.5 . . ?
N3 C2A H2A1 14.1 2_755 . ?
C1A C2A H2A2 108.5 . . ?
S2A C2A H2A2 108.5 . . ?
N3 C2A H2A2 116.3 2_755 . ?
H2A1 C2A H2A2 107.5 . . ?
C4A C3A S1A 129.3(8) . . ?
C4A C3A S3A 116.5(8) . . ?
S1A C3A S3A 114.1(7) . . ?
C3A C4A S4A 117.3(7) . . ?
C3A C4A S2A 128.8(8) . . ?
S4A C4A S2A 113.9(7) . . ?
C6A C5A S3A 123.4(8) . . ?
C6A C5A S4A 119.8(9) . . ?
S3A C5A S4A 116.8(5) . . ?
C5A C6A S6A 124.8(8) . . ?
C5A C6A S5A 119.7(9) . . ?
S6A C6A S5A 115.5(5) . . ?
C8A C7A S5A 118.8(8) . . ?
C8A C7A H7A 120.6 . . ?
S5A C7A H7A 120.6 . . ?
C7A C8A S6A 116.9(9) . . ?
C7A C8A N5 84.4(7) . 2_756 ?
S6A C8A N5 158.5(8) . 2_756 ?
C7A C8A H8A 121.5 . . ?
S6A C8A H8A 121.5 . . ?
N5 C8A H8A 37.2 2_756 . ?
C3B S1B C1B 100.3(6) . . ?
C4B S2B C2B 100.3(6) . . ?
C5B S4B C4B 95.7(6) . . ?
C5B S3B C3B 94.6(5) . . ?
C7B S5B C6B 95.7(7) . . ?
C8B S6B C6B 94.3(7) . . ?
C2B C1B S1B 115.3(10) . . ?
C2B C1B N4 75.2(8) . 2_755 ?
S1B C1B N4 108.6(7) . 2_755 ?
C2B C1B H1B1 108.5 . . ?
S1B C1B H1B1 108.5 . . ?
N4 C1B H1B1 136.2 2_755 . ?
C2B C1B H1B2 108.5 . . ?
S1B C1B H1B2 108.5 . . ?
N4 C1B H1B2 37.6 2_755 . ?
H1B1 C1B H1B2 107.5 . . ?
C1B C2B S2B 113.9(9) . . ?
C1B C2B H2B1 108.8 . . ?
S2B C2B H2B1 108.8 . . ?
C1B C2B H2B2 108.8 . . ?
S2B C2B H2B2 108.8 . . ?
H2B1 C2B H2B2 107.7 . . ?
C3B C4B S4B 116.1(8) . . ?
C3B C4B S2B 130.6(9) . . ?
S4B C4B S2B 113.3(7) . . ?
C4B C3B S3B 117.8(8) . . ?
C4B C3B S1B 127.5(8) . . ?
S3B C3B S1B 114.7(7) . . ?
C6B C5B S4B 122.2(9) . . ?
C6B C5B S3B 122.0(9) . . ?
S4B C5B S3B 115.8(6) . . ?
C5B C6B S5B 124.3(10) . . ?
C5B C6B S6B 120.9(9) . . ?
S5B C6B S6B 114.8(6) . . ?
C7B C8B S6B 118.4(10) . . ?
C7B C8B N6 90.7(8) . 1_556 ?
S6B C8B N6 150.3(8) . 1_556 ?
C7B C8B H8B 120.8 . . ?
S6B C8B H8B 120.8 . . ?
N6 C8B H8B 30.6 1_556 . ?
C8B C7B S5B 116.8(10) . . ?
C8B C7B H7B 121.6 . . ?
S5B C7B H7B 121.6 . . ?
C5C S3C C6C' 47.9(10) . . ?
C5C S3C C3C 94.3(10) . . ?
C6C' S3C C3C 46.4(12) . . ?
C5C S3C C3C' 41.7(11) . . ?
C6C' S3C C3C' 89.3(13) . . ?
C3C S3C C3C' 135.4(12) . . ?
C4C' S6C C8C 109(2) . . ?
C4C' S6C C6C 16.8(17) . . ?
C8C S6C C6C 93.0(9) . . ?
C4C S2C C2C 101.5(11) . . ?
C4C S2C C5C' 15.9(12) . . ?
C2C S2C C5C' 85.6(14) . . ?
C6C' S4C C5C 50.6(12) . . ?
C6C' S4C C4C 40.8(13) . . ?
C5C S4C C4C 91.4(9) . . ?
C6C' S4C C4C' 88.8(16) . . ?
C5C S4C C4C' 38.5(14) . . ?
C4C S4C C4C' 129.5(14) . . ?
C3C' S5C C7C 114.1(16) . . ?
C3C' S5C C6C 23.1(12) . . ?
C7C S5C C6C 91.3(9) . . ?
C3C S1C C1C 107.2(12) . . ?
C3C S1C C5C' 22.0(12) . . ?
C1C S1C C5C' 86.4(15) . . ?
C5C' C3C C4C 14(3) . . ?
C5C' C3C C6C' 69(3) . . ?
C4C C3C C6C' 55.2(17) . . ?
C5C' C3C S1C 109(4) . . ?
C4C C3C S1C 122.9(18) . . ?
C6C' C3C S1C 177(2) . . ?
C5C' C3C S3C 129(4) . . ?
C4C C3C S3C 116.2(14) . . ?
C6C' C3C S3C 61.0(15) . . ?
S1C C3C S3C 120.9(16) . . ?
C5C' C4C C6C' 83(5) . . ?
C5C' C4C C3C 19(5) . . ?
C6C' C4C C3C 64.1(19) . . ?
C5C' C4C S2C 115(5) . . ?
C6C' C4C S2C 162(2) . . ?
C3C C4C S2C 133.1(17) . . ?
C5C' C4C S4C 132(5) . . ?
C6C' C4C S4C 49.5(15) . . ?
C3C C4C S4C 113.6(14) . . ?
S2C C4C S4C 113.1(13) . . ?
C6C C5C C6C' 174(2) . . ?
C6C C5C C3C' 35.5(14) . . ?
C6C' C5C C3C' 150(2) . . ?
C6C C5C C4C' 24.4(18) . . ?
C6C' C5C C4C' 149(3) . . ?
C3C' C5C C4C' 58(2) . . ?
C6C C5C S3C 119.1(16) . . ?
C6C' C5C S3C 66.9(14) . . ?
C3C' C5C S3C 84.4(17) . . ?
C4C' C5C S3C 142(2) . . ?
C6C C5C S4C 116.4(16) . . ?
C6C' C5C S4C 57.6(14) . . ?
C3C' C5C S4C 150.6(19) . . ?
C4C' C5C S4C 93(2) . . ?
S3C C5C S4C 124.4(10) . . ?
C4C' C6C C3C' 144(6) . . ?
C4C' C6C C5C 83(5) . . ?
C3C' C6C C5C 75(2) . . ?
C4C' C6C S6C 49(5) . . ?
C3C' C6C S6C 153(3) . . ?
C5C C6C S6C 129.8(19) . . ?
C4C' C6C S5C 151(5) . . ?
C3C' C6C S5C 44(2) . . ?
C5C C6C S5C 118.3(18) . . ?
S6C C6C S5C 111.8(9) . . ?
C6C C3C' C4C' 15(3) . . ?
C6C C3C' C5C 70(3) . . ?
C4C' C3C' C5C 61(2) . . ?
C6C C3C' S5C 113(3) . . ?
C4C' C3C' S5C 123(3) . . ?
C5C C3C' S5C 172(2) . . ?
C6C C3C' S3C 122(3) . . ?
C4C' C3C' S3C 115(2) . . ?
C5C C3C' S3C 53.9(12) . . ?
S5C C3C' S3C 121(2) . . ?
C4C C6C' C5C' 26(2) . . ?
C4C C6C' C5C 161(3) . . ?
C5C' C6C' C5C 171(3) . . ?
C4C C6C' C3C 60.6(18) . . ?
C5C' C6C' C3C 34(2) . . ?
C5C C6C' C3C 138(3) . . ?
C4C C6C' S4C 90(2) . . ?
C5C' C6C' S4C 116(3) . . ?
C5C C6C' S4C 71.8(15) . . ?
C3C C6C' S4C 150(3) . . ?
C4C C6C' S3C 133(2) . . ?
C5C' C6C' S3C 107(3) . . ?
C5C C6C' S3C 65.2(14) . . ?
C3C C6C' S3C 72.6(18) . . ?
S4C C6C' S3C 136.8(17) . . ?
C4C C5C' C3C 146(8) . . ?
C4C C5C' C6C' 71(5) . . ?
C3C C5C' C6C' 77(4) . . ?
C4C C5C' S2C 49(4) . . ?
C3C C5C' S2C 160(4) . . ?
C6C' C5C' S2C 120(4) . . ?
C4C C5C' S1C 161(5) . . ?
C3C C5C' S1C 48(3) . . ?
C6C' C5C' S1C 125(4) . . ?
S2C C5C' S1C 113.6(17) . . ?
C6C C4C' C3C' 21(4) . . ?
C6C C4C' C5C 73(5) . . ?
C3C' C4C' C5C 60(2) . . ?
C6C C4C' S6C 114(6) . . ?
C3C' C4C' S6C 130(3) . . ?
C5C C4C' S6C 163(4) . . ?
C6C C4C' S4C 120(5) . . ?
C3C' C4C' S4C 109(2) . . ?
C5C C4C' S4C 48.7(15) . . ?
S6C C4C' S4C 119(3) . . ?
C2C C1C S1C 116.0(16) . . ?
C2C C1C N4 98.9(16) . 1_565 ?
S1C C1C N4 101.8(8) . 1_565 ?
C8C C7C S5C 120.7(12) . . ?
C8C C7C N3 66.1(8) . 2_656 ?
S5C C7C N3 173.2(12) . 2_656 ?
C1C C2C S2C 116.4(12) . . ?
C7C C8C S6C 120.7(11) . . ?
C7C C8C N3 92.3(9) . 2_656 ?
S6C C8C N3 143.3(10) . 2_656 ?

loop_
_geom_bond_atom_site_label_1
_geom_bond_atom_site_label_2
_geom_bond_distance
_geom_bond_site_symmetry_2
_geom_bond_publ_flag
Cu1 S1 2.238(3) . ?
Cu1 S3 2.246(3) 2_755 ?
Cu1 S5 2.249(3) . ?
Cu1 Cu3 2.762(2) . ?
Cu1 Cu2 2.813(2) . ?
Cu1 Cu4 2.8966(17) 2_755 ?
Cu2 S1 2.250(3) . ?
Cu2 S4 2.257(3) 2_755 ?
Cu2 S6 2.269(3) 2_755 ?
Cu2 Cu4 2.830(2) . ?
Cu2 Cu3 2.8782(17) 2_755 ?
Cu3 S4 2.260(3) . ?
Cu3 S5 2.264(3) . ?
Cu3 S2 2.268(3) . ?
Cu3 Cu4 2.840(2) . ?
Cu3 Cu2 2.8782(17) 2_755 ?
Cu4 S6 2.236(3) 2_755 ?
Cu4 S3 2.250(3) . ?
Cu4 S2 2.258(3) . ?
Cu4 Cu1 2.8966(17) 2_755 ?
S1 C1 1.750(10) . ?
S2 C1 1.738(12) . ?
C1 C2 1.398(12) . ?
C2 C3 1.405(18) . ?
C2 C4 1.439(16) . ?
C3 N2 1.149(16) . ?
C4 N1 1.148(16) . ?
S4 C5 1.753(11) . ?
S4 Cu2 2.257(3) 2_755 ?
S3 C5 1.753(11) . ?
S3 Cu1 2.246(3) 2_755 ?
C5 C6 1.384(14) . ?
C6 C7 1.404(19) . ?
C6 C8 1.444(18) . ?
C7 N3 1.134(17) . ?
C8 N4 1.149(16) . ?
S5 C9 1.759(10) . ?
S6 C9 1.766(10) . ?
S6 Cu4 2.236(3) 2_755 ?
S6 Cu2 2.269(3) 2_755 ?
C9 C10 1.348(16) . ?
C10 C12 1.420(15) . ?
C10 C11 1.432(15) . ?
C12 N5 1.142(15) . ?
C11 N6 1.137(15) . ?
S1A C3A 1.737(13) . ?
S1A C1A 1.797(13) . ?
S2A C4A 1.746(10) . ?
S2A C2A 1.781(15) . ?
S3A C5A 1.695(12) . ?
S3A C3A 1.740(10) . ?
S4A C5A 1.732(10) . ?
S4A C4A 1.738(11) . ?
S5A C7A 1.731(13) . ?
S5A C6A 1.744(11) . ?
S6A C6A 1.706(12) . ?
S6A C8A 1.727(10) . ?
C1A C2A 1.49(2) . ?
C1A N5 3.64(2) 1_655 ?
C1A H1A1 0.9700 . ?
C1A H1A2 0.9700 . ?
C2A N3 3.607(16) 2_755 ?
C2A H2A1 0.9700 . ?
C2A H2A2 0.9700 . ?
C3A C4A 1.343(17) . ?
C5A C6A 1.404(13) . ?
C7A C8A 1.303(18) . ?
C7A H7A 0.9300 . ?
C8A N5 3.273(14) 2_756 ?
C8A H8A 0.9300 . ?
S1B C3B 1.750(11) . ?
S1B C1B 1.801(12) . ?
S2B C4B 1.755(11) . ?
S2B C2B 1.823(14) . ?
S4B C5B 1.708(11) . ?
S4B C4B 1.755(12) . ?
S3B C5B 1.742(12) . ?
S3B C3B 1.745(11) . ?
S5B C7B 1.709(14) . ?
S5B C6B 1.727(12) . ?
S6B C8B 1.721(12) . ?
S6B C6B 1.741(13) . ?
C1B C2B 1.49(2) . ?
C1B N4 3.468(18) 2_755 ?
C1B H1B1 0.9700 . ?
C1B H1B2 0.9700 . ?
C2B H2B1 0.9700 . ?
C2B H2B2 0.9700 . ?
C4B C3B 1.337(17) . ?
C5B C6B 1.390(15) . ?
C8B C7B 1.33(2) . ?
C8B N6 3.528(17) 1_556 ?
C8B H8B 0.9300 . ?
C7B H7B 0.9300 . ?
S3C C5C 1.658(18) . ?
S3C C6C' 1.68(3) . ?
S3C C3C 1.83(2) . ?
S3C C3C' 2.04(3) . ?
S6C C4C' 1.51(4) . ?
S6C C8C 1.730(17) . ?
S6C C6C 1.82(2) . ?
S2C C4C 1.65(2) . ?
S2C C2C 1.82(2) . ?
S2C C5C' 1.98(5) . ?
S4C C6C' 1.48(3) . ?
S4C C5C 1.666(18) . ?
S4C C4C 1.95(2) . ?
S4C C4C' 2.21(4) . ?
S5C C3C' 1.46(3) . ?
S5C C7C 1.729(16) . ?
S5C C6C 1.93(2) . ?
S1C C3C 1.61(2) . ?
S1C C1C 1.780(19) . ?
S1C C5C' 2.03(5) . ?
C3C C5C' 0.81(5) . ?
C3C C4C 1.35(3) . ?
C3C C6C' 1.39(3) . ?
C4C C5C' 0.60(5) . ?
C4C C6C' 1.27(3) . ?
C5C C6C 1.33(2) . ?
C5C C6C' 1.36(3) . ?
C5C C3C' 1.37(3) . ?
C5C C4C' 1.38(4) . ?
C6C C4C' 0.58(5) . ?
C6C C3C' 0.82(3) . ?
C3C' C4C' 1.33(6) . ?
C6C' C5C' 1.33(4) . ?
C1C C2C 1.38(3) . ?
C1C N4 3.37(2) 1_565 ?
C7C C8C 1.31(3) . ?
C7C N3 3.552(18) 2_656 ?
C8C N3 3.250(16) 2_656 ?
